data_2212429
loop_
_publ_author_name
'Juhl, Martin'
'Tanner, David'
'S\/otofte, Inger'

_publ_section_title (1<i>R</i>,5<i>R</i>,6<i>S</i>)-6-(2-Hydroxyethyl)-2-methyl-5-(prop-1-en-2-yl)cyclohex-2-enol
_journal_coeditor_code YM2046
_journal_issue 2
_journal_name_full 'Acta Crystallographica Section E'
_journal_page_first o836
_journal_page_last o837
_journal_paper_doi 10.1107/S1600536806056443
_journal_volume 63
_journal_year 2007
_chemical_formula_iupac 'C12 H20 O2'
_chemical_formula_moiety 'C12 H20 O2'
_chemical_formula_sum 'C12 H20 O2'
_chemical_formula_weight 196.28
_chemical_name_systematic
;
(1R,5R,6S)-6-(2-Hydroxyethyl)-2-methyl-5-(prop-1-en-2-yl)cyclohex-2-enol
;
_space_group_IT_number 4
_symmetry_cell_setting monoclinic
_symmetry_space_group_name_Hall 'P 2yb'
_symmetry_space_group_name_H-M 'P 1 21 1'
_atom_sites_solution_hydrogens geom
_atom_sites_solution_primary direct
_atom_sites_solution_secondary difmap
_audit_creation_method SHELXL-97
_cell_angle_alpha 90.00
_cell_angle_beta 100.563(2)
_cell_angle_gamma 90.00
_cell_formula_units_Z 2
_cell_length_a 6.9388(6)
_cell_length_b 6.7185(6)
_cell_length_c 12.9422(11)
_cell_measurement_reflns_used 4218
_cell_measurement_temperature 295(2)
_cell_measurement_theta_max 27.99
_cell_measurement_theta_min 1.60
_cell_volume 593.12(9)
_computing_cell_refinement 'SAINT (Bruker, 1998)'
_computing_data_collection 'SMART (Bruker, 1998)'
_computing_data_reduction SAINT
_computing_molecular_graphics SHELXTL
_computing_publication_material SHELXTL
_computing_structure_refinement SHELXTL
_computing_structure_solution 'SHELXTL (Sheldrick, 2001b)'
_diffrn_ambient_temperature 295(2)
_diffrn_measured_fraction_theta_full 0.99
_diffrn_measured_fraction_theta_max 0.99
_diffrn_measurement_device_type 'Bruker SMART 1K CCD area-detector'
_diffrn_measurement_method \w
_diffrn_radiation_monochromator graphite
_diffrn_radiation_source 'normal-focus sealed tube'
_diffrn_radiation_type MoK\a
_diffrn_radiation_wavelength 0.71073
_diffrn_reflns_av_R_equivalents 0.0174
_diffrn_reflns_av_sigmaI/netI 0.0232
_diffrn_reflns_limit_h_max 9
_diffrn_reflns_limit_h_min -8
_diffrn_reflns_limit_k_max 8
_diffrn_reflns_limit_k_min -8
_diffrn_reflns_limit_l_max 16
_diffrn_reflns_limit_l_min -17
_diffrn_reflns_number 4218
_diffrn_reflns_theta_full 27.9
_diffrn_reflns_theta_max 27.99
_diffrn_reflns_theta_min 1.60
_diffrn_standards_number 0
_exptl_absorpt_coefficient_mu 0.073
_exptl_absorpt_correction_T_max 0.992
_exptl_absorpt_correction_T_min 0.889
_exptl_absorpt_correction_type multi-scan
_exptl_absorpt_process_details '(SADABS; Sheldrick, 2001a)'
_exptl_crystal_colour colourless
_exptl_crystal_density_diffrn 1.099
_exptl_crystal_density_method 'not measured'
_exptl_crystal_description Block
_exptl_crystal_F_000 216
_exptl_crystal_size_max 0.38
_exptl_crystal_size_mid 0.33
_exptl_crystal_size_min 0.24
_refine_diff_density_max 0.17
_refine_diff_density_min -0.24
_refine_ls_extinction_method none
_refine_ls_goodness_of_fit_ref 1.08
_refine_ls_hydrogen_treatment constr
_refine_ls_matrix_type full
_refine_ls_number_parameters 127
_refine_ls_number_reflns 1536
_refine_ls_number_restraints 1
_refine_ls_restrained_S_all 1.08
_refine_ls_R_factor_all 0.050
_refine_ls_R_factor_gt 0.049
_refine_ls_shift/su_max 0.000
_refine_ls_shift/su_mean 0.001
_refine_ls_structure_factor_coef Fsqd
_refine_ls_weighting_details 'calc w=1/[\s^2^(Fo^2^)+(0.0904P)^2^+0.0286P] where P=(Fo^2^+2Fc^2^)/3'
_refine_ls_weighting_scheme calc
_refine_ls_wR_factor_gt 0.133
_refine_ls_wR_factor_ref 0.134
_reflns_number_gt 1449
_reflns_number_total 1536
_reflns_threshold_expression I>2/s(I)
_cod_data_source_file ym2046.cif
_cod_data_source_block I
_cod_original_sg_symbol_H-M 'P 21'
_cod_database_code 2212429
_cod_database_fobs_code 2212429

loop_
_symmetry_equiv_pos_as_xyz
'x, y, z'
'-x, y+1/2, -z'

loop_
_atom_site_type_symbol
_atom_site_label
_atom_site_fract_x
_atom_site_fract_y
_atom_site_fract_z
_atom_site_U_iso_or_equiv
_atom_site_adp_type
_atom_site_calc_flag
_atom_site_refinement_flags
_atom_site_occupancy
O O1 0.3613(2) 0.1269(3) 0.56458(11) 0.0579(4) Uani d . 1
H H11 0.2774 0.0877 0.5158 0.069 Uiso calc R 1
O O2 -0.2962(3) 0.3104(4) 0.55797(18) 0.0955(9) Uani d . 1
H H21 -0.3938 0.2408 0.5561 0.115 Uiso calc R 1
C C1 0.3009(3) 0.0832(3) 0.66260(15) 0.0465(4) Uani d . 1
H H1 0.1917 -0.0114 0.6490 0.056 Uiso calc R 1
C C2 0.2259(3) 0.2780(3) 0.70185(14) 0.0437(4) Uani d . 1
H H2 0.3284 0.3780 0.7009 0.052 Uiso calc R 1
C C3 0.2017(3) 0.2541(3) 0.81787(14) 0.0474(4) Uani d . 1
H H3 0.1178 0.1378 0.8215 0.057 Uiso calc R 1
C C4 0.4030(3) 0.2085(4) 0.88542(17) 0.0619(6) Uani d . 1
H H41 0.4815 0.3289 0.8934 0.074 Uiso calc R 1
H H42 0.3854 0.1668 0.9548 0.074 Uiso calc R 1
C C5 0.5100(3) 0.0498(4) 0.83840(19) 0.0602(6) Uani d . 1
H H5 0.6150 -0.0112 0.8818 0.072 Uiso calc R 1
C C6 0.4665(3) -0.0112(3) 0.73917(18) 0.0533(5) Uani d . 1
C C7 0.0420(3) 0.3534(4) 0.62897(15) 0.0517(5) Uani d . 1
H H71 0.0122 0.4858 0.6514 0.062 Uiso calc R 1
H H72 0.0697 0.3642 0.5584 0.062 Uiso calc R 1
C C8 -0.1368(3) 0.2238(4) 0.62551(18) 0.0579(5) Uani d . 1
H H81 -0.1117 0.0920 0.6004 0.070 Uiso calc R 1
H H82 -0.1667 0.2109 0.6955 0.070 Uiso calc R 1
C C9 0.1058(3) 0.4295(4) 0.86050(16) 0.0548(5) Uani d . 1
C C10 -0.0519(4) 0.4052(5) 0.9040(2) 0.0764(8) Uani d . 1
H H101 -0.1078 0.5142 0.9316 0.092 Uiso calc R 1
H H102 -0.1064 0.2793 0.9068 0.092 Uiso calc R 1
C C11 0.1942(5) 0.6304(4) 0.8556(2) 0.0772(8) Uani d . 1
H H111 0.1040 0.7298 0.8709 0.116 Uiso calc R 1
H H112 0.2217 0.6525 0.7865 0.116 Uiso calc R 1
H H113 0.3137 0.6385 0.9063 0.116 Uiso calc R 1
C C12 0.5697(4) -0.1812(4) 0.6980(2) 0.0713(7) Uani d . 1
H H121 0.6739 -0.2274 0.7519 0.107 Uiso calc R 1
H H122 0.6231 -0.1376 0.6384 0.107 Uiso calc R 1
H H123 0.4785 -0.2875 0.6772 0.107 Uiso calc R 1

loop_
_atom_site_aniso_label
_atom_site_aniso_U_11
_atom_site_aniso_U_22
_atom_site_aniso_U_33
_atom_site_aniso_U_12
_atom_site_aniso_U_13
_atom_site_aniso_U_23
O1 0.0555(8) 0.0716(10) 0.0482(7) -0.0111(8) 0.0136(6) -0.0049(7)
O2 0.0482(9) 0.128(2) 0.1017(14) -0.0177(11) -0.0090(9) 0.0650(15)
C1 0.0427(9) 0.0490(10) 0.0481(9) -0.0106(8) 0.0088(7) 0.0000(8)
C2 0.0417(8) 0.0462(9) 0.0434(8) -0.0126(7) 0.0081(7) 0.0034(7)
C3 0.0465(9) 0.0525(10) 0.0429(8) -0.0109(8) 0.0075(7) 0.0033(8)
C4 0.0552(12) 0.0809(16) 0.0467(9) -0.0080(12) 0.0013(8) -0.0008(10)
C5 0.0468(10) 0.0669(14) 0.0626(12) -0.0025(10) -0.0012(8) 0.0137(11)
C6 0.0452(9) 0.0509(11) 0.0644(11) -0.0064(9) 0.0113(8) 0.0072(10)
C7 0.0499(10) 0.0557(11) 0.0493(9) -0.0060(10) 0.0086(8) 0.0121(9)
C8 0.0462(10) 0.0668(13) 0.0573(10) -0.0072(10) 0.0002(8) 0.0119(10)
C9 0.0583(12) 0.0590(12) 0.0482(9) -0.0085(10) 0.0127(8) -0.0008(8)
C10 0.0760(17) 0.0796(18) 0.0826(16) -0.0053(14) 0.0383(14) -0.0026(15)
C11 0.095(2) 0.0612(14) 0.0811(16) -0.0208(15) 0.0310(15) -0.0142(13)
C12 0.0675(14) 0.0579(14) 0.0909(17) 0.0042(12) 0.0210(13) 0.0065(12)

loop_
_atom_type_symbol
_atom_type_description
_atom_type_scat_dispersion_real
_atom_type_scat_dispersion_imag
_atom_type_scat_source
C C 0.0033 0.0016 'International Tables Vol C Tables 4.2.6.8 and 6.1.1.4'
H H 0.0000 0.0000 'International Tables Vol C Tables 4.2.6.8 and 6.1.1.4'
O O 0.0106 0.0060 'International Tables Vol C Tables 4.2.6.8 and 6.1.1.4'

loop_
_geom_angle_atom_site_label_1
_geom_angle_atom_site_label_2
_geom_angle_atom_site_label_3
_geom_angle
C1 O1 H11 109.5
C8 O2 H21 109.5
O1 C1 C6 110.77(16)
O1 C1 C2 106.87(15)
C6 C1 C2 113.90(16)
O1 C1 H1 108.4
C6 C1 H1 108.4
C2 C1 H1 108.4
C7 C2 C1 112.04(16)
C7 C2 C3 113.95(16)
C1 C2 C3 109.70(15)
C7 C2 H2 106.9
C1 C2 H2 106.9
C3 C2 H2 106.9
C9 C3 C4 111.33(18)
C9 C3 C2 114.04(17)
C4 C3 C2 108.84(17)
C9 C3 H3 107.4
C4 C3 H3 107.4
C2 C3 H3 107.4
C5 C4 C3 112.25(18)
C5 C4 H41 109.2
C3 C4 H41 109.2
C5 C4 H42 109.2
C3 C4 H42 109.2
H41 C4 H42 107.9
C6 C5 C4 125.0(2)
C6 C5 H5 117.5
C4 C5 H5 117.5
C5 C6 C12 122.7(2)
C5 C6 C1 121.0(2)
C12 C6 C1 116.2(2)
C8 C7 C2 114.59(17)
C8 C7 H71 108.6
C2 C7 H71 108.6
C8 C7 H72 108.6
C2 C7 H72 108.6
H71 C7 H72 107.6
O2 C8 C7 109.2(2)
O2 C8 H81 109.8
C7 C8 H81 109.8
O2 C8 H82 109.8
C7 C8 H82 109.8
H81 C8 H82 108.3
C10 C9 C11 120.4(3)
C10 C9 C3 120.8(2)
C11 C9 C3 118.75(19)
C9 C10 H101 120.0
C9 C10 H102 120.0
H101 C10 H102 120.0
C9 C11 H111 109.5
C9 C11 H112 109.5
H111 C11 H112 109.5
C9 C11 H113 109.5
H111 C11 H113 109.5
H112 C11 H113 109.5
C6 C12 H121 109.5
C6 C12 H122 109.5
H121 C12 H122 109.5
C6 C12 H123 109.5
H121 C12 H123 109.5
H122 C12 H123 109.5

loop_
_geom_bond_atom_site_label_1
_geom_bond_atom_site_label_2
_geom_bond_distance
O1 C1 1.437(2)
O1 H11 0.8200
O2 C8 1.404(3)
O2 H21 0.8200
C1 C6 1.512(3)
C1 C2 1.529(3)
C1 H1 0.9800
C2 C7 1.527(3)
C2 C3 1.550(2)
C2 H2 0.9800
C3 C9 1.507(3)
C3 C4 1.537(3)
C3 H3 0.9800
C4 C5 1.491(4)
C4 H41 0.9700
C4 H42 0.9700
C5 C6 1.329(4)
C5 H5 0.9300
C6 C12 1.498(4)
C7 C8 1.509(3)
C7 H71 0.9700
C7 H72 0.9700
C8 H81 0.9700
C8 H82 0.9700
C9 C10 1.329(3)
C9 C11 1.489(4)
C10 H101 0.9300
C10 H102 0.9300
C11 H111 0.9600
C11 H112 0.9600
C11 H113 0.9600
C12 H121 0.9600
C12 H122 0.9600
C12 H123 0.9600

loop_
_geom_hbond_atom_site_label_D
_geom_hbond_atom_site_label_H
_geom_hbond_atom_site_label_A
_geom_hbond_site_symmetry_A
_geom_hbond_distance_DH
_geom_hbond_distance_HA
_geom_hbond_distance_DA
_geom_hbond_angle_DHA
O1 H11 O2 2_546 0.82 2.11 2.641(3) 122.6
O2 H21 O1 1_455 0.82 1.89 2.693(2) 168.1

loop_
_geom_torsion_atom_site_label_1
_geom_torsion_atom_site_label_2
_geom_torsion_atom_site_label_3
_geom_torsion_atom_site_label_4
_geom_torsion
O1 C1 C2 C7 64.91(18)
C6 C1 C2 C7 -172.42(16)
O1 C1 C2 C3 -167.48(14)
C6 C1 C2 C3 -44.8(2)
C7 C2 C3 C9 -46.6(2)
C1 C2 C3 C9 -173.13(16)
C7 C2 C3 C4 -171.56(19)
C1 C2 C3 C4 61.9(2)
C9 C3 C4 C5 -173.83(18)
C2 C3 C4 C5 -47.3(3)
C3 C4 C5 C6 16.6(3)
C4 C5 C6 C12 -175.5(2)
C4 C5 C6 C1 1.4(4)
O1 C1 C6 C5 133.9(2)
C2 C1 C6 C5 13.4(3)
O1 C1 C6 C12 -48.9(2)
C2 C1 C6 C12 -169.42(17)
C1 C2 C7 C8 66.8(2)
C3 C2 C7 C8 -58.5(3)
C2 C7 C8 O2 178.8(2)
C4 C3 C9 C10 -110.6(3)
C2 C3 C9 C10 125.7(2)
C4 C3 C9 C11 67.8(3)
C2 C3 C9 C11 -55.8(3)

loop_
_cod_related_entry_id
_cod_related_entry_database
_cod_related_entry_code
1 ChemSpider 9868806
